data_7124288
loop_
_publ_author_name
'Li, Zhengyu'
'Dong, Jingnan'
'Wang, Junwen'
'Yang, Ding-Yah'
'Weng, Zhiqiang'

_publ_section_title
;
 Elemental sulfur-promoted one-pot synthesis of
 2-(2,2,2-trifluoroethyl)benzoxazoles and their derivatives
;
_journal_name_full 'Chemical Communications'
_journal_paper_doi 10.1039/C9CC06822H
_journal_year 2019
_chemical_formula_sum 'C22 H16 F6 N2 O4'
_chemical_formula_weight 486.37
_space_group_IT_number 14
_space_group_name_Hall '-P 2ybc'
_space_group_name_H-M_alt 'P 1 21/c 1'
_symmetry_cell_setting monoclinic
_symmetry_space_group_name_Hall '-P 2ybc'
_symmetry_space_group_name_H-M 'P 1 21/c 1'
_atom_sites_solution_hydrogens geom
_atom_sites_solution_primary direct
_atom_sites_solution_secondary difmap
_audit_block_doi 10.5517/ccdc.csd.cc22hz5r
_audit_creation_method SHELXL-97
_audit_update_record
;
2019-06-10 deposited with the CCDC.    2019-10-08 downloaded from the CCDC.
;
_cell_angle_alpha 90.00
_cell_angle_beta 93.958(8)
_cell_angle_gamma 90.00
_cell_formula_units_Z 2
_cell_length_a 6.9606(6)
_cell_length_b 15.3498(10)
_cell_length_c 9.8404(7)
_cell_measurement_reflns_used 2049
_cell_measurement_temperature 293(2)
_cell_measurement_theta_max 0.861
_cell_measurement_theta_min 0.764
_cell_volume 1048.88(14)
_computing_structure_refinement 'SHELXL-97 (Sheldrick, 1997)'
_computing_structure_solution 'SHELXS-97 (Sheldrick, 1990)'
_diffrn_ambient_temperature 293(2)
_diffrn_measured_fraction_theta_full 0.984
_diffrn_measured_fraction_theta_max 0.984
_diffrn_measurement_device_type 'CCD area detector'
_diffrn_radiation_monochromator graphite
_diffrn_radiation_source 'fine-focus sealed tube'
_diffrn_radiation_type CuK\a
_diffrn_radiation_wavelength 1.54184
_diffrn_reflns_av_R_equivalents 0.0411
_diffrn_reflns_av_sigmaI/netI 0.0438
_diffrn_reflns_limit_h_max 8
_diffrn_reflns_limit_h_min -5
_diffrn_reflns_limit_k_max 17
_diffrn_reflns_limit_k_min -18
_diffrn_reflns_limit_l_max 12
_diffrn_reflns_limit_l_min -11
_diffrn_reflns_number 6045
_diffrn_reflns_theta_full 71.39
_diffrn_reflns_theta_max 71.39
_diffrn_reflns_theta_min 5.35
_exptl_absorpt_coefficient_mu 1.247
_exptl_absorpt_correction_T_max 71.387
_exptl_absorpt_correction_T_min 0.688
_exptl_crystal_colour transparnet
_exptl_crystal_density_diffrn 1.540
_exptl_crystal_density_method 'not measured'
_exptl_crystal_description Bulk
_exptl_crystal_F_000 464
_exptl_crystal_size_max 0.5
_exptl_crystal_size_mid 0.3
_exptl_crystal_size_min 0.2
_refine_diff_density_max 0.255
_refine_diff_density_min -0.261
_refine_diff_density_rms 0.073
_refine_ls_extinction_method none
_refine_ls_goodness_of_fit_ref 1.060
_refine_ls_hydrogen_treatment mixed
_refine_ls_matrix_type full
_refine_ls_number_parameters 155
_refine_ls_number_reflns 2016
_refine_ls_number_restraints 0
_refine_ls_restrained_S_all 1.060
_refine_ls_R_factor_all 0.0849
_refine_ls_R_factor_gt 0.0558
_refine_ls_shift/su_max 0.000
_refine_ls_shift/su_mean 0.000
_refine_ls_structure_factor_coef Fsqd
_refine_ls_weighting_details 'calc w=1/[\s^2^(Fo^2^)+(0.0826P)^2^+0.0482P] where P=(Fo^2^+2Fc^2^)/3'
_refine_ls_weighting_scheme calc
_refine_ls_wR_factor_gt 0.1464
_refine_ls_wR_factor_ref 0.1735
_reflns_number_gt 1323
_reflns_number_total 2016
_reflns_threshold_expression >2sigma(I)
_cod_data_source_file c9cc06822h2.cif
_cod_data_source_block exp_10348
_cod_depositor_comments
;
The following automatic conversions were performed:

'_symmetry_cell_setting' value 'Monoclinic' changed to 'monoclinic'
according to
/home/data/users/saulius/crontab/automatic-downloads/rss-feeds/RSC/lib/dictionaries/cif_core.dic
dictionary named 'cif_core.dic' version 2.4.2 from 2011-04-26.

Automatic conversion script
Id: cif_fix_values 4973 2017-02-22 13:04:09Z antanas 
;
_cod_original_cell_volume 1048.87(14)
_cod_original_sg_symbol_H-M P21/c
_cod_database_code 7124288

loop_
_symmetry_equiv_pos_as_xyz
'x, y, z'
'-x, y+1/2, -z+1/2'
'-x, -y, -z'
'x, -y-1/2, z-1/2'

loop_
_atom_site_label
_atom_site_type_symbol
_atom_site_fract_x
_atom_site_fract_y
_atom_site_fract_z
_atom_site_U_iso_or_equiv
_atom_site_adp_type
_atom_site_occupancy
_atom_site_symmetry_multiplicity
_atom_site_calc_flag
_atom_site_refinement_flags
O1 O 0.2411(3) 0.58341(10) 0.63061(18) 0.0554(5) Uani 1 1 d .
N1 N 0.2213(3) 0.62699(14) 0.4117(2) 0.0569(6) Uani 1 1 d .
C3 C 0.2247(4) 0.64953(16) 0.5366(3) 0.0563(7) Uani 1 1 d .
C9 C 0.7271(4) 0.57665(16) 0.4069(3) 0.0576(7) Uani 1 1 d .
C6 C 0.7523(4) 0.52501(18) 0.6864(3) 0.0628(7) Uani 1 1 d .
H6 H 0.7610 0.5084 0.7775 0.075 Uiso 1 1 calc R
C7 C 0.7308(4) 0.61147(18) 0.6487(3) 0.0687(8) Uani 1 1 d .
H7 H 0.7240 0.6539 0.7157 0.082 Uiso 1 1 calc R
C1 C 0.2520(3) 0.50954(15) 0.5513(3) 0.0494(6) Uani 1 1 d .
C2 C 0.2396(3) 0.53579(16) 0.4172(3) 0.0523(6) Uani 1 1 d .
O2 O 0.6900(5) 0.68492(15) 0.2398(3) 0.1250(12) Uani 1 1 d .
C8 C 0.7194(4) 0.63593(17) 0.5135(3) 0.0672(8) Uani 1 1 d .
H8 H 0.7060 0.6948 0.4925 0.081 Uiso 1 1 calc R
C11 C 0.7257(5) 0.5454(2) 0.1501(3) 0.0858(10) Uani 1 1 d .
H11A H 0.8453 0.5142 0.1617 0.129 Uiso 1 1 calc R
H11B H 0.7199 0.5762 0.0650 0.129 Uiso 1 1 calc R
H11C H 0.6204 0.5051 0.1503 0.129 Uiso 1 1 calc R
C10 C 0.7128(5) 0.60841(18) 0.2633(3) 0.0729(8) Uani 1 1 d .
F3 F 0.0542(4) 0.80711(13) 0.4098(2) 0.1025(7) Uani 1 1 d .
F1 F 0.3590(3) 0.81252(12) 0.4240(2) 0.0976(7) Uani 1 1 d .
C4 C 0.2139(5) 0.73758(17) 0.5989(3) 0.0706(9) Uani 1 1 d .
H4A H 0.3258 0.7459 0.6619 0.085 Uiso 1 1 calc R
H4B H 0.1007 0.7403 0.6509 0.085 Uiso 1 1 calc R
C5 C 0.2051(6) 0.81011(18) 0.4980(3) 0.0754(10) Uani 1 1 d .
F2 F 0.2003(4) 0.88656(11) 0.5621(2) 0.1176(9) Uani 1 1 d .

loop_
_atom_site_aniso_label
_atom_site_aniso_U_11
_atom_site_aniso_U_22
_atom_site_aniso_U_33
_atom_site_aniso_U_23
_atom_site_aniso_U_13
_atom_site_aniso_U_12
O1 0.0766(12) 0.0343(9) 0.0551(10) 0.0046(7) 0.0030(8) 0.0000(7)
N1 0.0801(15) 0.0362(11) 0.0542(13) 0.0003(9) 0.0021(10) 0.0020(9)
C3 0.0799(18) 0.0353(13) 0.0538(15) 0.0045(11) 0.0059(12) 0.0012(11)
C9 0.0616(16) 0.0365(13) 0.0736(18) 0.0059(12) -0.0023(13) -0.0030(11)
C6 0.0772(18) 0.0466(15) 0.0642(16) -0.0074(12) 0.0009(13) -0.0018(13)
C7 0.085(2) 0.0429(15) 0.078(2) -0.0134(14) -0.0019(15) 0.0005(13)
C1 0.0483(13) 0.0362(12) 0.0632(15) 0.0009(10) 0.0000(10) -0.0026(9)
C2 0.0525(14) 0.0398(13) 0.0643(16) 0.0005(11) 0.0015(11) 0.0004(10)
O2 0.233(3) 0.0404(13) 0.099(2) 0.0199(12) -0.011(2) 0.0052(16)
C8 0.0762(19) 0.0322(13) 0.092(2) -0.0013(13) -0.0047(16) -0.0028(12)
C11 0.128(3) 0.059(2) 0.070(2) 0.0154(16) 0.0051(19) 0.0049(18)
C10 0.096(2) 0.0405(15) 0.081(2) 0.0140(14) -0.0032(16) -0.0019(14)
F3 0.150(2) 0.0767(13) 0.0773(13) 0.0066(10) -0.0161(13) 0.0350(12)
F1 0.1563(19) 0.0610(12) 0.0777(13) 0.0045(9) 0.0240(13) -0.0204(11)
C4 0.123(3) 0.0381(15) 0.0507(16) 0.0015(11) 0.0068(16) 0.0052(15)
C5 0.143(3) 0.0355(14) 0.0475(15) -0.0024(11) 0.0073(18) 0.0038(16)
F2 0.249(3) 0.0344(9) 0.0697(12) -0.0044(8) 0.0154(14) 0.0104(12)

loop_
_atom_type_symbol
_atom_type_description
_atom_type_scat_dispersion_real
_atom_type_scat_dispersion_imag
_atom_type_scat_source
C C 0.0181 0.0091 'International Tables Vol C Tables 4.2.6.8 and 6.1.1.4'
H H 0.0000 0.0000 'International Tables Vol C Tables 4.2.6.8 and 6.1.1.4'
N N 0.0311 0.0180 'International Tables Vol C Tables 4.2.6.8 and 6.1.1.4'
O O 0.0492 0.0322 'International Tables Vol C Tables 4.2.6.8 and 6.1.1.4'
F F 0.0727 0.0534 'International Tables Vol C Tables 4.2.6.8 and 6.1.1.4'

loop_
_geom_angle_atom_site_label_1
_geom_angle_atom_site_label_2
_geom_angle_atom_site_label_3
_geom_angle
_geom_angle_site_symmetry_1
_geom_angle_site_symmetry_3
C3 O1 C1 103.38(19) . .
C3 N1 C2 103.7(2) . .
N1 C3 O1 116.3(2) . .
N1 C3 C4 130.2(2) . .
O1 C3 C4 113.5(2) . .
C1 C9 C8 114.1(3) 3_666 .
C1 C9 C10 126.2(3) 3_666 .
C8 C9 C10 119.8(2) . .
C7 C6 C2 117.2(3) . 3_666
C8 C7 C6 121.2(3) . .
C2 C1 O1 107.4(2) . .
C2 C1 C9 124.1(2) . 3_666
O1 C1 C9 128.5(2) . 3_666
C1 C2 C6 120.3(2) . 3_666
C1 C2 N1 109.1(2) . .
C6 C2 N1 130.5(2) 3_666 .
C7 C8 C9 123.1(3) . .
O2 C10 C11 120.4(3) . .
O2 C10 C9 119.9(3) . .
C11 C10 C9 119.7(2) . .
C3 C4 C5 113.9(2) . .
F3 C5 F2 107.3(3) . .
F3 C5 F1 106.0(2) . .
F2 C5 F1 106.3(3) . .
F3 C5 C4 114.0(3) . .
F2 C5 C4 110.1(2) . .
F1 C5 C4 112.7(3) . .

loop_
_geom_bond_atom_site_label_1
_geom_bond_atom_site_label_2
_geom_bond_distance
_geom_bond_site_symmetry_2
O1 C3 1.372(3) .
O1 C1 1.382(3) .
N1 C3 1.276(3) .
N1 C2 1.406(3) .
C3 C4 1.488(3) .
C9 C1 1.390(3) 3_666
C9 C8 1.392(4) .
C9 C10 1.492(4) .
C6 C7 1.384(4) .
C6 C2 1.386(4) 3_666
C7 C8 1.379(4) .
C1 C2 1.376(4) .
C1 C9 1.390(3) 3_666
C2 C6 1.386(4) 3_666
O2 C10 1.205(3) .
C11 C10 1.482(4) .
F3 C5 1.316(4) .
F1 C5 1.336(4) .
C4 C5 1.490(4) .
C5 F2 1.334(3) .
